data_1509572
loop_
_publ_author_name
'Hong, H.Y.-P.'
'Kafalas, J.A.'
'Goodenough, J.B.'

_publ_section_title
;
 Crystal Chemistry in the System M Sb O3
;
_journal_name_full 'Journal of Solid State Chemistry'
_journal_page_first 345
_journal_page_last 351
_journal_paper_doi 10.1016/0022-4596(74)90093-0
_journal_volume 9
_journal_year 1974
_chemical_formula_sum 'Ag1.02667 O3 Sb'
_chemical_name_systematic 'Ag Sb O3'
_space_group_IT_number 204
_symmetry_space_group_name_Hall '-I 2 2 3'
_symmetry_space_group_name_H-M 'I m -3'
_cell_angle_alpha 90
_cell_angle_beta 90
_cell_angle_gamma 90
_cell_formula_units_Z 12
_cell_length_a 9.404
_cell_length_b 9.404
_cell_length_c 9.404
_cell_volume 831.645
_citation_journal_id_ASTM JSSCBI
_cod_data_source_file silver1-2_570.cif
_cod_data_source_block Ag1.02667O3Sb1
_cod_original_cell_volume 831.6448
_cod_original_formula_sum 'Ag1.02667 O3 Sb1'
_cod_database_code 1509572

loop_
_symmetry_equiv_pos_as_xyz
x,y,z
-x,-y,z
x,-y,-z
-x,y,-z
z,x,y
-z,-x,y
z,-x,-y
-z,x,-y
y,z,x
y,-z,-x
-y,z,-x
-y,-z,x
-x,-y,-z
x,y,-z
-x,y,z
x,-y,z
-z,-x,-y
z,x,-y
-z,x,y
z,-x,y
-y,-z,-x
-y,z,x
y,-z,x
y,z,-x
x+1/2,y+1/2,z+1/2
-x+1/2,-y+1/2,z+1/2
x+1/2,-y+1/2,-z+1/2
-x+1/2,y+1/2,-z+1/2
z+1/2,x+1/2,y+1/2
-z+1/2,-x+1/2,y+1/2
z+1/2,-x+1/2,-y+1/2
-z+1/2,x+1/2,-y+1/2
y+1/2,z+1/2,x+1/2
y+1/2,-z+1/2,-x+1/2
-y+1/2,z+1/2,-x+1/2
-y+1/2,-z+1/2,x+1/2
-x+1/2,-y+1/2,-z+1/2
x+1/2,y+1/2,-z+1/2
-x+1/2,y+1/2,z+1/2
x+1/2,-y+1/2,z+1/2
-z+1/2,-x+1/2,-y+1/2
z+1/2,x+1/2,-y+1/2
-z+1/2,x+1/2,y+1/2
z+1/2,-x+1/2,y+1/2
-y+1/2,-z+1/2,-x+1/2
-y+1/2,z+1/2,x+1/2
y+1/2,-z+1/2,x+1/2
y+1/2,z+1/2,-x+1/2

loop_
_atom_site_label
_atom_site_type_symbol
_atom_site_fract_x
_atom_site_fract_y
_atom_site_fract_z
_atom_site_occupancy
_atom_site_U_iso_or_equiv
Ag2 Ag+1 0.184 0.184 0.184 0.44 0.0
O2 O-2 0 0.296 0.291 1 0.0
O1 O-2 0.371 0 0 1 0.0
Ag1 Ag+1 0.111 0.111 0.111 0.33 0.0
Sb1 Sb+5 0.8393 0 0.5 1 0.0
